data_4314078
loop_
_publ_author_name
'Kunal K. Kamar'
'Srijit Das'
'Chen-Hsiung Hung'
'Alfonso Casti\~neiras'
'Michael D. Kuz'min'
'Conrado Rillo'
'Juan Bartolom\'e'
'Sreebrata Goswami'

_publ_section_title
;
 Design and Synthesis of a New Binucleating Ligand via Cobalt-Promoted C-N
 Bond Fusion Reaction. Ligand Isolation and Its Coordination to Nickel,
 Palladium, and Platinum
;
_journal_name_full 'Inorganic Chemistry'
_journal_page_first 5367
_journal_page_last 5375
_journal_paper_doi 10.1021/ic034313h
_journal_volume 42
_journal_year 2003
_chemical_formula_sum 'C17 H13 Cl N4 Pd'
_chemical_formula_weight 415.16
_chemical_name_systematic
; 
 ? 
;
_space_group_IT_number 14
_symmetry_cell_setting monoclinic
_symmetry_space_group_name_Hall '-P 2yn'
_symmetry_space_group_name_H-M 'P 1 21/n 1'
_atom_sites_solution_hydrogens geom
_atom_sites_solution_primary direct
_atom_sites_solution_secondary difmap
_audit_creation_method SHELXL-97
_cell_angle_alpha 90.00
_cell_angle_beta 91.161(2)
_cell_angle_gamma 90.00
_cell_formula_units_Z 4
_cell_length_a 6.7919(5)
_cell_length_b 16.9123(13)
_cell_length_c 13.8290(10)
_cell_measurement_temperature 293(2)
_cell_volume 1588.2(2)
_computing_cell_refinement 'Bruker SMART'
_computing_data_collection 'Bruker SMART'
_computing_data_reduction 'Bruker SHELXTL'
_computing_molecular_graphics 'Bruker SHELXTL'
_computing_publication_material 'Bruker SHELXTL'
_computing_structure_refinement 'SHELXL-97 (Sheldrick, 1997)'
_computing_structure_solution 'SHELXS-97 (Sheldrick, 1990)'
_diffrn_ambient_temperature 293(2)
_diffrn_measured_fraction_theta_full 0.992
_diffrn_measured_fraction_theta_max 0.992
_diffrn_measurement_device_type 'CCD area detector'
_diffrn_measurement_method 'phi and omega scans'
_diffrn_radiation_monochromator graphite
_diffrn_radiation_source 'fine-focus sealed tube'
_diffrn_radiation_type MoK\a
_diffrn_radiation_wavelength 0.71073
_diffrn_reflns_av_R_equivalents 0.0294
_diffrn_reflns_av_sigmaI/netI 0.0780
_diffrn_reflns_limit_h_max 8
_diffrn_reflns_limit_h_min -8
_diffrn_reflns_limit_k_max 21
_diffrn_reflns_limit_k_min -17
_diffrn_reflns_limit_l_max 13
_diffrn_reflns_limit_l_min -17
_diffrn_reflns_number 9991
_diffrn_reflns_theta_full 27.49
_diffrn_reflns_theta_max 27.49
_diffrn_reflns_theta_min 1.90
_exptl_absorpt_coefficient_mu 1.340
_exptl_absorpt_correction_T_max 0.9486
_exptl_absorpt_correction_T_min 0.7426
_exptl_absorpt_correction_type 'Empirical Used SADABS'
_exptl_crystal_colour Black
_exptl_crystal_density_diffrn 1.736
_exptl_crystal_density_method 'not measured'
_exptl_crystal_description Block
_exptl_crystal_F_000 824
_exptl_crystal_size_max 0.40
_exptl_crystal_size_mid 0.15
_exptl_crystal_size_min 0.11
_refine_diff_density_max 0.793
_refine_diff_density_min -0.417
_refine_diff_density_rms 0.083
_refine_ls_extinction_method none
_refine_ls_goodness_of_fit_ref 0.960
_refine_ls_hydrogen_treatment mixed
_refine_ls_matrix_type full
_refine_ls_number_parameters 208
_refine_ls_number_reflns 3621
_refine_ls_number_restraints 0
_refine_ls_restrained_S_all 0.960
_refine_ls_R_factor_all 0.0609
_refine_ls_R_factor_gt 0.0292
_refine_ls_shift/su_max 0.001
_refine_ls_shift/su_mean 0.000
_refine_ls_structure_factor_coef Fsqd
_refine_ls_weighting_details 'calc w=1/[\s^2^(Fo^2^)+(0.0075P)^2^+0.0000P] where P=(Fo^2^+2Fc^2^)/3'
_refine_ls_weighting_scheme calc
_refine_ls_wR_factor_gt 0.0536
_refine_ls_wR_factor_ref 0.0564
_reflns_number_gt 2105
_reflns_number_total 3621
_reflns_threshold_expression >2sigma(I)
_cod_data_source_file ic034313hsi20030630_015050.cif
_cod_data_source_block h206m
_cod_depositor_comments
;
The following automatic conversions were performed:

'_symmetry_cell_setting' value 'Monoclinic' changed to 'monoclinic'
according to the built-in table from CIF Core dictionary named
'cif_core.dic' version 2.4.1 from 2010-06-29.

Automatic conversion script
Id: cif_fix_values 1646 2011-03-28 12:23:43Z adriana 
;
_cod_database_code 4314078

loop_
_symmetry_equiv_pos_as_xyz
'x, y, z'
'-x+1/2, y+1/2, -z+1/2'
'-x, -y, -z'
'x-1/2, -y-1/2, z-1/2'

loop_
_atom_site_label
_atom_site_type_symbol
_atom_site_fract_x
_atom_site_fract_y
_atom_site_fract_z
_atom_site_U_iso_or_equiv
_atom_site_adp_type
_atom_site_occupancy
_atom_site_symmetry_multiplicity
_atom_site_calc_flag
_atom_site_refinement_flags
_atom_site_disorder_assembly
_atom_site_disorder_group
Pd1 Pd 0.18902(5) 0.382344(17) 0.95851(2) 0.04279(10) Uani 1 1 d . . .
Cl1 Cl 0.13907(18) 0.26494(6) 0.87727(8) 0.0710(4) Uani 1 1 d . . .
N1 N 0.2344(4) 0.45848(18) 0.8478(2) 0.0449(8) Uani 1 1 d . . .
N2 N 0.2339(4) 0.47686(17) 1.0340(2) 0.0374(8) Uani 1 1 d . . .
N3 N 0.2275(4) 0.47510(18) 1.1282(2) 0.0424(8) Uani 1 1 d . . .
N4 N 0.1576(4) 0.33999(19) 1.0946(2) 0.0433(8) Uani 1 1 d . . .
C1 C 0.1153(6) 0.2677(2) 1.1265(3) 0.0552(12) Uani 1 1 d . . .
H1 H 0.0971 0.2272 1.0817 0.066 Uiso 1 1 calc R . .
C2 C 0.0975(6) 0.2509(3) 1.2232(3) 0.0672(14) Uani 1 1 d . . .
H2 H 0.0667 0.2000 1.2434 0.081 Uiso 1 1 calc R . .
C3 C 0.1259(7) 0.3102(3) 1.2890(3) 0.0708(14) Uani 1 1 d . . .
H3 H 0.1166 0.2994 1.3547 0.085 Uiso 1 1 calc R . .
C4 C 0.1678(6) 0.3853(3) 1.2590(3) 0.0581(12) Uani 1 1 d . . .
H4 H 0.1851 0.4260 1.3037 0.070 Uiso 1 1 calc R . .
C5 C 0.1840(5) 0.3995(2) 1.1606(3) 0.0442(10) Uani 1 1 d . . .
C6 C 0.2748(5) 0.5437(2) 0.9836(2) 0.0367(9) Uani 1 1 d . . .
C7 C 0.3136(5) 0.6183(2) 1.0249(2) 0.0445(9) Uani 1 1 d . . .
H7 H 0.3135 0.6248 1.0917 0.053 Uiso 1 1 calc R . .
C8 C 0.3510(5) 0.6806(2) 0.9667(3) 0.0492(11) Uani 1 1 d . . .
H8 H 0.3787 0.7299 0.9934 0.059 Uiso 1 1 calc R . .
C9 C 0.3480(5) 0.6705(2) 0.8650(3) 0.0492(11) Uani 1 1 d . . .
H9 H 0.3706 0.7142 0.8258 0.059 Uiso 1 1 calc R . .
C10 C 0.3133(5) 0.5995(2) 0.8229(3) 0.0438(10) Uani 1 1 d . . .
H10 H 0.3138 0.5950 0.7559 0.053 Uiso 1 1 calc R . .
C11 C 0.2759(5) 0.5312(2) 0.8807(3) 0.0376(10) Uani 1 1 d . . .
C12 C 0.2418(6) 0.4407(2) 0.7470(3) 0.0476(11) Uani 1 1 d . . .
C13 C 0.0760(7) 0.4123(2) 0.6996(3) 0.0664(13) Uani 1 1 d . . .
H13 H -0.0392 0.4041 0.7335 0.080 Uiso 1 1 calc R . .
C14 C 0.0812(9) 0.3959(3) 0.6007(4) 0.0874(17) Uani 1 1 d . . .
H14 H -0.0309 0.3778 0.5679 0.105 Uiso 1 1 calc R . .
C15 C 0.2535(10) 0.4069(3) 0.5526(3) 0.093(2) Uani 1 1 d . . .
H15 H 0.2578 0.3955 0.4869 0.111 Uiso 1 1 calc R . .
C16 C 0.4189(8) 0.4342(3) 0.5992(3) 0.0797(16) Uani 1 1 d . . .
H16 H 0.5347 0.4413 0.5655 0.096 Uiso 1 1 calc R . .
C17 C 0.4134(7) 0.4511(2) 0.6962(3) 0.0572(12) Uani 1 1 d . . .
H17 H 0.5260 0.4697 0.7282 0.069 Uiso 1 1 calc R . .

loop_
_atom_site_aniso_label
_atom_site_aniso_U_11
_atom_site_aniso_U_22
_atom_site_aniso_U_33
_atom_site_aniso_U_23
_atom_site_aniso_U_13
_atom_site_aniso_U_12
Pd1 0.04645(19) 0.04301(19) 0.03899(18) -0.00226(18) 0.00309(13) 0.00008(19)
Cl1 0.1000(10) 0.0540(8) 0.0595(7) -0.0163(6) 0.0103(6) -0.0104(7)
N1 0.055(2) 0.045(2) 0.0344(19) -0.0025(17) 0.0008(15) 0.0001(18)
N2 0.0329(19) 0.043(2) 0.0361(19) 0.0002(16) -0.0005(15) 0.0023(15)
N3 0.047(2) 0.047(2) 0.0340(19) 0.0010(17) 0.0018(15) -0.0013(17)
N4 0.043(2) 0.042(2) 0.045(2) 0.0041(18) 0.0014(16) -0.0020(17)
C1 0.060(3) 0.047(3) 0.059(3) 0.005(2) -0.002(2) 0.000(2)
C2 0.089(4) 0.057(3) 0.055(3) 0.022(3) -0.005(3) -0.011(3)
C3 0.099(4) 0.073(4) 0.040(3) 0.017(3) -0.008(3) -0.015(3)
C4 0.074(3) 0.063(3) 0.038(2) 0.006(2) -0.007(2) -0.013(3)
C5 0.041(3) 0.052(3) 0.040(2) 0.003(2) -0.0030(19) 0.001(2)
C6 0.036(2) 0.039(3) 0.035(2) 0.000(2) -0.0013(17) 0.0022(19)
C7 0.047(2) 0.050(3) 0.037(2) -0.006(2) 0.0001(18) 0.001(2)
C8 0.057(3) 0.038(3) 0.052(3) -0.006(2) 0.001(2) -0.004(2)
C9 0.056(3) 0.045(3) 0.047(3) 0.007(2) 0.002(2) 0.004(2)
C10 0.048(3) 0.047(3) 0.037(2) 0.001(2) 0.0017(18) 0.002(2)
C11 0.036(2) 0.041(3) 0.036(2) -0.001(2) 0.0016(18) 0.0038(19)
C12 0.067(3) 0.038(3) 0.037(3) -0.001(2) 0.002(2) 0.000(2)
C13 0.080(4) 0.064(3) 0.055(3) -0.009(2) -0.008(3) -0.006(3)
C14 0.132(5) 0.067(4) 0.062(4) -0.014(3) -0.028(3) -0.008(4)
C15 0.168(7) 0.076(4) 0.035(3) -0.001(3) 0.001(4) -0.015(4)
C16 0.131(5) 0.057(3) 0.052(3) 0.005(3) 0.033(3) -0.003(3)
C17 0.079(4) 0.047(3) 0.047(3) -0.002(2) 0.012(2) -0.004(2)

loop_
_atom_type_symbol
_atom_type_description
_atom_type_scat_dispersion_real
_atom_type_scat_dispersion_imag
_atom_type_scat_source
C C 0.0033 0.0016 'International Tables Vol C Tables 4.2.6.8 and 6.1.1.4'
H H 0.0000 0.0000 'International Tables Vol C Tables 4.2.6.8 and 6.1.1.4'
N N 0.0061 0.0033 'International Tables Vol C Tables 4.2.6.8 and 6.1.1.4'
Cl Cl 0.1484 0.1585 'International Tables Vol C Tables 4.2.6.8 and 6.1.1.4'
Pd Pd -0.9988 1.0072 'International Tables Vol C Tables 4.2.6.8 and 6.1.1.4'

loop_
_geom_angle_atom_site_label_1
_geom_angle_atom_site_label_2
_geom_angle_atom_site_label_3
_geom_angle
_geom_angle_site_symmetry_1
_geom_angle_site_symmetry_3
_geom_angle_publ_flag
N2 Pd1 N4 79.00(13) . . ?
N2 Pd1 N1 81.83(13) . . ?
N4 Pd1 N1 160.82(13) . . ?
N2 Pd1 Cl1 176.35(9) . . ?
N4 Pd1 Cl1 97.52(10) . . ?
N1 Pd1 Cl1 101.65(9) . . ?
C11 N1 C12 120.9(3) . . ?
C11 N1 Pd1 111.1(2) . . ?
C12 N1 Pd1 127.8(3) . . ?
N3 N2 C6 122.8(3) . . ?
N3 N2 Pd1 120.9(2) . . ?
C6 N2 Pd1 116.3(2) . . ?
N2 N3 C5 110.8(3) . . ?
C1 N4 C5 118.7(3) . . ?
C1 N4 Pd1 131.2(3) . . ?
C5 N4 Pd1 110.1(3) . . ?
N4 C1 C2 122.4(4) . . ?
C3 C2 C1 118.8(4) . . ?
C2 C3 C4 120.5(4) . . ?
C3 C4 C5 118.6(4) . . ?
N4 C5 N3 119.2(3) . . ?
N4 C5 C4 121.0(4) . . ?
N3 C5 C4 119.8(4) . . ?
N2 C6 C7 125.2(3) . . ?
N2 C6 C11 112.9(3) . . ?
C7 C6 C11 121.9(3) . . ?
C8 C7 C6 119.5(3) . . ?
C7 C8 C9 119.9(4) . . ?
C10 C9 C8 122.1(4) . . ?
C9 C10 C11 120.6(3) . . ?
N1 C11 C10 126.2(3) . . ?
N1 C11 C6 117.8(3) . . ?
C10 C11 C6 115.9(3) . . ?
C13 C12 C17 119.5(4) . . ?
C13 C12 N1 119.5(4) . . ?
C17 C12 N1 121.0(4) . . ?
C12 C13 C14 119.9(5) . . ?
C15 C14 C13 119.1(5) . . ?
C16 C15 C14 121.3(5) . . ?
C15 C16 C17 119.6(5) . . ?
C16 C17 C12 120.6(4) . . ?

loop_
_geom_bond_atom_site_label_1
_geom_bond_atom_site_label_2
_geom_bond_distance
_geom_bond_site_symmetry_2
_geom_bond_publ_flag
Pd1 N2 1.930(3) . ?
Pd1 N4 2.029(3) . ?
Pd1 N1 2.029(3) . ?
Pd1 Cl1 2.3031(11) . ?
N1 C11 1.338(4) . ?
N1 C12 1.428(4) . ?
N2 N3 1.305(3) . ?
N2 C6 1.360(4) . ?
N3 C5 1.388(4) . ?
N4 C1 1.333(4) . ?
N4 C5 1.369(4) . ?
C1 C2 1.375(5) . ?
C2 C3 1.366(5) . ?
C3 C4 1.368(5) . ?
C4 C5 1.389(4) . ?
C6 C7 1.408(4) . ?
C6 C11 1.440(4) . ?
C7 C8 1.353(4) . ?
C8 C9 1.416(4) . ?
C9 C10 1.354(4) . ?
C10 C11 1.430(5) . ?
C12 C13 1.378(5) . ?
C12 C17 1.383(5) . ?
C13 C14 1.397(5) . ?
C14 C15 1.371(6) . ?
C15 C16 1.364(6) . ?
C16 C17 1.373(5) . ?
